data_7045144
loop_
_publ_author_name
'John David Holbrey'
'W. Matthew Reichert'
'Robin D. Rogers'

_publ_section_title
;
 Crystal structures of imidazolium bis(trifluoromethanesulfonyl)imide
 'ionic liquid' salts: The first organic salt with a cis-TFSI anion
 conformation
;
_journal_name_full 'Daltaon Transactions'
_journal_page_first 2267
_journal_page_last 2271
_journal_year 2004
_chemical_formula_sum 'C11 H17 F6 N3 O4 S2'
_chemical_formula_weight 433.40
_chemical_melting_point 57
_chemical_name_common '1,2,3-triethylimidazolium bistrifluoromethansulfonylimide'
_space_group_IT_number 14
_symmetry_cell_setting monoclinic
_symmetry_space_group_name_Hall '-P 2yn'
_symmetry_space_group_name_H-M 'P 1 21/n 1'
_atom_sites_solution_hydrogens geom
_atom_sites_solution_primary direct
_atom_sites_solution_secondary difmap
_cell_angle_alpha 90.00
_cell_angle_beta 109.432(13)
_cell_angle_gamma 90.00
_cell_formula_units_Z 4
_cell_length_a 13.353(11)
_cell_length_b 8.368(7)
_cell_length_c 17.113(14)
_cell_measurement_temperature 173(2)
_cell_volume 1803(3)
_computing_cell_refinement 'Bruker SMART'
_computing_data_collection 'Bruker SMART'
_computing_data_reduction 'Bruker SHELXTL'
_computing_molecular_graphics 'Bruker SHELXTL'
_computing_publication_material 'Bruker SHELXTL'
_computing_structure_refinement 'SHELXL-97 (Sheldrick, 1997)'
_computing_structure_solution 'SHELXS-97 (Sheldrick, 1990)'
_diffrn_ambient_temperature 173(2)
_diffrn_measured_fraction_theta_full 0.993
_diffrn_measured_fraction_theta_max 0.993
_diffrn_measurement_device_type 'CCD area detector'
_diffrn_measurement_method 'phi and omega scans'
_diffrn_radiation_monochromator graphite
_diffrn_radiation_source 'fine-focus sealed tube'
_diffrn_radiation_type MoK\a
_diffrn_radiation_wavelength 0.71073
_diffrn_reflns_av_R_equivalents 0.0413
_diffrn_reflns_av_sigmaI/netI 0.0287
_diffrn_reflns_limit_h_max 14
_diffrn_reflns_limit_h_min -9
_diffrn_reflns_limit_k_max 9
_diffrn_reflns_limit_k_min -9
_diffrn_reflns_limit_l_max 19
_diffrn_reflns_limit_l_min -19
_diffrn_reflns_number 7811
_diffrn_reflns_theta_full 23.32
_diffrn_reflns_theta_max 23.32
_diffrn_reflns_theta_min 1.69
_exptl_absorpt_coefficient_mu 0.377
_exptl_absorpt_correction_type none
_exptl_crystal_colour colorless
_exptl_crystal_density_diffrn 1.596
_exptl_crystal_density_method 'not measured'
_exptl_crystal_description fragment
_exptl_crystal_F_000 888
_exptl_crystal_size_max 0.84
_exptl_crystal_size_mid 0.55
_exptl_crystal_size_min 0.24
_refine_diff_density_max 1.029
_refine_diff_density_min -0.386
_refine_diff_density_rms 0.063
_refine_ls_extinction_method none
_refine_ls_goodness_of_fit_ref 1.031
_refine_ls_hydrogen_treatment mixed
_refine_ls_matrix_type full
_refine_ls_number_parameters 284
_refine_ls_number_reflns 2590
_refine_ls_number_restraints 0
_refine_ls_restrained_S_all 1.031
_refine_ls_R_factor_all 0.0596
_refine_ls_R_factor_gt 0.0513
_refine_ls_shift/su_max 0.008
_refine_ls_shift/su_mean 0.001
_refine_ls_structure_factor_coef Fsqd
_refine_ls_weighting_details 'calc w=1/[\s^2^(Fo^2^)+(0.0762P)^2^+2.7438P] where P=(Fo^2^+2Fc^2^)/3'
_refine_ls_weighting_scheme calc
_refine_ls_wR_factor_gt 0.1379
_refine_ls_wR_factor_ref 0.1465
_reflns_number_gt 2197
_reflns_number_total 2590
_reflns_threshold_expression >2sigma(I)
_cod_data_source_file Dalton-Trans-2004-2267-2.cif
_cod_data_source_block m3
_cod_depositor_comments
;
The following automatic conversions were performed:

'_symmetry_cell_setting' value 'Monoclinic' changed to 'monoclinic'
according to the built-in table from CIF Core dictionary named
'cif_core.dic' version 2.4.1 from 2010-06-29.

Automatic conversion script
Id: cif_fix_values 5376 2017-05-30 11:51:03Z andrius 
;
_cod_original_sg_symbol_H-M P2(1)/n
_cod_database_code 7045144

loop_
_symmetry_equiv_pos_as_xyz
'x, y, z'
'-x+1/2, y+1/2, -z+1/2'
'-x, -y, -z'
'x-1/2, -y-1/2, z-1/2'

loop_
_atom_site_label
_atom_site_type_symbol
_atom_site_fract_x
_atom_site_fract_y
_atom_site_fract_z
_atom_site_U_iso_or_equiv
_atom_site_adp_type
_atom_site_occupancy
_atom_site_symmetry_multiplicity
_atom_site_calc_flag
_atom_site_refinement_flags
_atom_site_disorder_assembly
_atom_site_disorder_group
S1 S 1.55921(7) -0.32688(11) 0.69683(5) 0.0387(3) Uani 1 1 d . . .
S2 S 1.45682(7) -0.17756(11) 0.79458(5) 0.0405(3) Uani 1 1 d . . .
F1 F 1.66585(19) -0.0857(3) 0.66663(16) 0.0675(7) Uani 1 1 d . . .
F2 F 1.75780(17) -0.2972(3) 0.70814(15) 0.0580(6) Uani 1 1 d . . .
F3 F 1.71221(18) -0.1527(3) 0.79433(14) 0.0638(7) Uani 1 1 d . . .
F4 F 1.3119(2) -0.2954(4) 0.84800(17) 0.0877(10) Uani 1 1 d . . .
F5 F 1.35979(19) -0.4540(3) 0.76798(17) 0.0659(7) Uani 1 1 d . . .
F6 F 1.25936(16) -0.2549(3) 0.71689(15) 0.0648(7) Uani 1 1 d . . .
O1 O 1.5290(3) -0.3617(5) 0.61082(19) 0.0898(13) Uani 1 1 d . . .
O2 O 1.5890(3) -0.4564(3) 0.7536(2) 0.0693(9) Uani 1 1 d . . .
O3 O 1.4186(2) -0.0188(4) 0.7956(3) 0.0832(12) Uani 1 1 d . . .
O4 O 1.5354(2) -0.2379(5) 0.86680(15) 0.0720(10) Uani 1 1 d . . .
N1 N 1.1880(2) 0.1706(3) 0.45440(16) 0.0323(7) Uani 1 1 d . . .
N3 N 1.3424(2) 0.1682(4) 0.5483(2) 0.0530(9) Uani 1 1 d . . .
N4 N 1.4785(2) -0.2030(3) 0.71050(16) 0.0374(7) Uani 1 1 d . . .
C2 C 1.2699(3) 0.2634(4) 0.4973(2) 0.0400(9) Uani 1 1 d . . .
C4 C 1.3076(3) 0.0118(5) 0.5356(3) 0.0528(11) Uani 1 1 d . . .
H4A H 1.353(3) -0.070(5) 0.565(2) 0.057(12) Uiso 1 1 d . . .
C5 C 1.2113(3) 0.0129(4) 0.4769(2) 0.0412(9) Uani 1 1 d . . .
H5A H 1.164(3) -0.073(5) 0.453(2) 0.051(11) Uiso 1 1 d . . .
C6 C 1.0849(3) 0.2254(5) 0.3950(2) 0.0398(9) Uani 1 1 d . . .
H6A H 1.079(3) 0.158(5) 0.349(3) 0.049(11) Uiso 1 1 d . . .
H6B H 1.095(3) 0.337(6) 0.379(3) 0.064(13) Uiso 1 1 d . . .
C7 C 0.9970(3) 0.2089(7) 0.4300(3) 0.0551(11) Uani 1 1 d . . .
H7A H 0.930(3) 0.249(5) 0.391(3) 0.058(12) Uiso 1 1 d . . .
H7B H 1.007(4) 0.268(6) 0.477(3) 0.079(16) Uiso 1 1 d . . .
H7C H 0.986(3) 0.100(6) 0.450(3) 0.067(14) Uiso 1 1 d . . .
C8 C 1.2790(4) 0.4415(5) 0.4903(3) 0.0517(10) Uani 1 1 d . . .
H8A H 1.356(4) 0.472(5) 0.507(3) 0.071(14) Uiso 1 1 d . . .
H8B H 1.252(4) 0.478(6) 0.437(3) 0.074(15) Uiso 1 1 d . . .
C9 C 1.2254(5) 0.5329(6) 0.5402(3) 0.0703(14) Uani 1 1 d . . .
H9A H 1.233(4) 0.645(7) 0.532(3) 0.091(17) Uiso 1 1 d . . .
H9B H 1.240(5) 0.490(8) 0.590(4) 0.13(3) Uiso 1 1 d . . .
H9C H 1.142(5) 0.491(7) 0.518(4) 0.12(2) Uiso 1 1 d . . .
C10 C 1.4462(3) 0.2193(6) 0.6155(4) 0.093(2) Uani 1 1 d . . .
H10A H 1.4392 0.3286 0.6352 0.112 Uiso 1 1 calc R . .
H10B H 1.4634 0.1454 0.6633 0.112 Uiso 1 1 calc R . .
C11 C 1.5268(5) 0.2150(8) 0.5791(4) 0.100(2) Uani 1 1 d . . .
H11A H 1.5953 0.2404 0.6211 0.151 Uiso 1 1 calc R . .
H11B H 1.5111 0.2936 0.5342 0.151 Uiso 1 1 calc R . .
H11C H 1.5299 0.1079 0.5568 0.151 Uiso 1 1 calc R . .
C12 C 1.6805(3) -0.2084(4) 0.7181(2) 0.0383(8) Uani 1 1 d . . .
C13 C 1.3400(3) -0.3037(5) 0.7808(2) 0.0453(9) Uani 1 1 d . . .

loop_
_atom_site_aniso_label
_atom_site_aniso_U_11
_atom_site_aniso_U_22
_atom_site_aniso_U_33
_atom_site_aniso_U_23
_atom_site_aniso_U_13
_atom_site_aniso_U_12
S1 0.0444(6) 0.0401(5) 0.0366(5) -0.0094(4) 0.0201(4) -0.0110(4)
S2 0.0264(5) 0.0523(6) 0.0388(5) -0.0149(4) 0.0056(4) 0.0003(4)
F1 0.0565(14) 0.0621(16) 0.0834(17) 0.0327(14) 0.0223(13) -0.0061(12)
F2 0.0484(13) 0.0640(15) 0.0725(16) 0.0020(12) 0.0348(12) 0.0055(11)
F3 0.0443(13) 0.0898(19) 0.0527(14) -0.0267(13) 0.0102(11) -0.0127(12)
F4 0.0694(18) 0.142(3) 0.0714(18) -0.0180(18) 0.0494(15) -0.0166(18)
F5 0.0651(15) 0.0489(14) 0.0927(18) 0.0060(13) 0.0383(14) -0.0043(12)
F6 0.0303(11) 0.0744(17) 0.0749(17) -0.0041(13) -0.0023(12) -0.0030(11)
O1 0.081(2) 0.147(3) 0.0527(18) -0.058(2) 0.0386(17) -0.053(2)
O2 0.079(2) 0.0355(15) 0.120(3) 0.0239(16) 0.068(2) 0.0143(15)
O3 0.0542(18) 0.0552(19) 0.146(3) -0.048(2) 0.040(2) -0.0061(15)
O4 0.0364(15) 0.147(3) 0.0271(14) -0.0024(16) 0.0032(12) 0.0095(18)
N1 0.0300(15) 0.0334(16) 0.0308(15) -0.0013(12) 0.0067(12) 0.0026(12)
N3 0.0363(18) 0.0401(18) 0.062(2) 0.0059(15) -0.0106(16) -0.0054(14)
N4 0.0315(15) 0.0448(17) 0.0315(15) 0.0088(13) 0.0045(12) 0.0025(13)
C2 0.040(2) 0.034(2) 0.041(2) 0.0010(15) 0.0075(17) -0.0005(16)
C4 0.036(2) 0.034(2) 0.076(3) 0.012(2) 0.002(2) 0.0034(17)
C5 0.0339(19) 0.032(2) 0.053(2) 0.0000(17) 0.0079(17) -0.0013(16)
C6 0.0341(19) 0.050(2) 0.0309(19) 0.0007(17) 0.0043(16) 0.0094(17)
C7 0.033(2) 0.083(3) 0.044(2) 0.012(2) 0.0061(19) 0.013(2)
C8 0.058(3) 0.043(2) 0.051(2) 0.0014(19) 0.015(2) -0.003(2)
C9 0.110(5) 0.044(3) 0.059(3) -0.006(2) 0.031(3) 0.000(3)
C10 0.033(2) 0.055(3) 0.168(6) 0.021(3) 0.002(3) -0.013(2)
C11 0.080(4) 0.107(5) 0.084(4) 0.014(4) -0.013(3) -0.004(4)
C12 0.039(2) 0.043(2) 0.0335(19) 0.0010(16) 0.0126(16) -0.0022(16)
C13 0.038(2) 0.052(2) 0.050(2) -0.0068(18) 0.0196(19) 0.0019(17)

loop_
_atom_type_symbol
_atom_type_description
_atom_type_scat_dispersion_real
_atom_type_scat_dispersion_imag
_atom_type_scat_source
C C 0.0033 0.0016 'International Tables Vol C Tables 4.2.6.8 and 6.1.1.4'
H H 0.0000 0.0000 'International Tables Vol C Tables 4.2.6.8 and 6.1.1.4'
N N 0.0061 0.0033 'International Tables Vol C Tables 4.2.6.8 and 6.1.1.4'
O O 0.0106 0.0060 'International Tables Vol C Tables 4.2.6.8 and 6.1.1.4'
F F 0.0171 0.0103 'International Tables Vol C Tables 4.2.6.8 and 6.1.1.4'
S S 0.1246 0.1234 'International Tables Vol C Tables 4.2.6.8 and 6.1.1.4'

loop_
_geom_angle_atom_site_label_1
_geom_angle_atom_site_label_2
_geom_angle_atom_site_label_3
_geom_angle
_geom_angle_site_symmetry_1
_geom_angle_site_symmetry_3
O1 S1 O2 118.0(2) . .
O1 S1 N4 108.5(2) . .
O2 S1 N4 116.91(17) . .
O1 S1 C12 104.16(17) . .
O2 S1 C12 104.44(19) . .
N4 S1 C12 102.63(17) . .
O4 S2 O3 118.9(2) . .
O4 S2 N4 116.12(17) . .
O3 S2 N4 108.2(2) . .
O4 S2 C13 104.9(2) . .
O3 S2 C13 104.20(19) . .
N4 S2 C13 102.26(17) . .
C2 N1 C5 109.5(3) . .
C2 N1 C6 126.6(3) . .
C5 N1 C6 123.9(3) . .
C2 N3 C4 109.3(3) . .
C2 N3 C10 127.0(3) . .
C4 N3 C10 123.6(3) . .
S1 N4 S2 124.77(17) . .
N3 C2 N1 107.1(3) . .
N3 C2 C8 125.8(3) . .
N1 C2 C8 127.1(3) . .
C5 C4 N3 107.4(3) . .
C4 C5 N1 106.6(3) . .
N1 C6 C7 111.7(3) . .
C9 C8 C2 113.3(4) . .
C11 C10 N3 107.1(5) . .
F3 C12 F1 108.2(3) . .
F3 C12 F2 108.5(3) . .
F1 C12 F2 107.3(3) . .
F3 C12 S1 111.2(2) . .
F1 C12 S1 111.3(2) . .
F2 C12 S1 110.2(3) . .
F6 C13 F5 108.1(3) . .
F6 C13 F4 108.4(3) . .
F5 C13 F4 108.9(3) . .
F6 C13 S2 110.7(3) . .
F5 C13 S2 111.2(3) . .
F4 C13 S2 109.5(3) . .

loop_
_geom_bond_atom_site_label_1
_geom_bond_atom_site_label_2
_geom_bond_distance
_geom_bond_site_symmetry_2
S1 O1 1.421(3) .
S1 O2 1.421(3) .
S1 N4 1.568(3) .
S1 C12 1.829(4) .
S2 O4 1.421(3) .
S2 O3 1.425(3) .
S2 N4 1.573(3) .
S2 C13 1.833(4) .
F1 C12 1.324(4) .
F2 C12 1.329(4) .
F3 C12 1.316(4) .
F4 C13 1.325(5) .
F5 C13 1.319(4) .
F6 C13 1.318(4) .
N1 C2 1.343(4) .
N1 C5 1.381(5) .
N1 C6 1.486(4) .
N3 C2 1.332(5) .
N3 C4 1.381(5) .
N3 C10 1.538(6) .
C2 C8 1.503(6) .
C4 C5 1.343(6) .
C6 C7 1.492(6) .
C8 C9 1.494(7) .
C10 C11 1.411(8) .

loop_
_geom_hbond_atom_site_label_D
_geom_hbond_atom_site_label_H
_geom_hbond_atom_site_label_A
_geom_hbond_distance_DH
_geom_hbond_distance_HA
_geom_hbond_distance_DA
_geom_hbond_angle_DHA
_geom_hbond_site_symmetry_A
C4 H4A N4 0.94(4) 2.73(4) 3.585(5) 150(3) .
C5 H5A O4 0.95(4) 2.44(4) 3.379(5) 168(3) 4
C6 H6A O2 0.96(4) 2.38(4) 3.318(5) 168(3) 4
C6 H6B F2 1.00(5) 2.85(4) 3.217(5) 103(3) 3_856
C6 H6B O3 1.00(5) 2.77(4) 3.367(5) 119(3) 4_565
C7 H7A F6 0.97(4) 2.59(4) 3.529(5) 161(3) 3_756
C7 H7A O3 0.97(4) 2.76(4) 3.392(6) 123(3) 4_565
C7 H7B O4 0.91(5) 2.92(5) 3.671(6) 141(4) 2_756
C8 H8A O1 1.01(5) 2.77(5) 3.679(6) 149(3) 1_565
C8 H8B F2 0.91(5) 2.88(5) 3.482(6) 125(4) 3_856
C8 H8B F3 0.91(5) 2.75(5) 3.630(5) 164(4) 4_565
C9 H9B F4 0.89(7) 2.79(7) 3.477(7) 135(6) 2_756
C9 H9B F5 0.89(7) 2.96(7) 3.711(7) 143(6) 1_565
C9 H9B F6 0.89(7) 2.99(7) 3.404(6) 110(5) 1_565
C10 H10B O3 0.99 2.88 3.790(8) 153.8 .
C10 H10B N4 0.99 3.01 3.853(6) 143.4 .
C10 H10A O1 0.99 2.94 3.685(7) 132.5 1_565
C11 H11A F2 0.98 2.95 3.817(6) 148.8 2_856
C11 H11A F3 0.98 2.65 3.611(6) 166.5 2_856
C11 H11B O1 0.98 2.43 3.319(7) 151.3 3_856
C11 H11C F1 0.98 2.68 3.189(7) 112.7 .

loop_
_geom_torsion_atom_site_label_1
_geom_torsion_atom_site_label_2
_geom_torsion_atom_site_label_3
_geom_torsion_atom_site_label_4
_geom_torsion
_geom_torsion_site_symmetry_1
_geom_torsion_site_symmetry_2
_geom_torsion_site_symmetry_3
_geom_torsion_site_symmetry_4
C5 N1 C6 C7 69.3(5) . . . .
C2 N1 C6 C7 -107.2(5) . . . .
N1 C2 C8 C9 83.1(5) . . . .
N3 C2 C8 C9 -96.2(5) . . . .
C2 N3 C10 C11 -93.3(6) . . . .
C4 N3 C10 C11 90.6(6) . . . .
